data_1510760
loop_
_publ_author_name
'Glaser, F.W.'
'Post, B.'
'Moskowitz, D.'

_publ_section_title
;
 Transition metal diborides
;
_journal_name_full 'Acta Metallurgica'
_journal_page_first 20
_journal_page_last 25
_journal_paper_doi 10.1016/0001-6160(54)90090-5
_journal_volume 2
_journal_year 1954
_chemical_formula_sum 'B2 Mo0.5 Ti0.5'
_chemical_name_systematic '(Mo Ti B4)0.5'
_space_group_IT_number 191
_symmetry_space_group_name_Hall '-P 6 2'
_symmetry_space_group_name_H-M 'P 6/m m m'
_cell_angle_alpha 90
_cell_angle_beta 90
_cell_angle_gamma 120
_cell_formula_units_Z 1
_cell_length_a 3.035
_cell_length_b 3.035
_cell_length_c 3.206
_cell_volume 25.575
_citation_journal_id_ASTM AMETAR
_cod_data_source_file boron_256.cif
_cod_data_source_block B2Mo0.5Ti0.5
_cod_original_cell_volume 25.57476
_cod_database_code 1510760

loop_
_symmetry_equiv_pos_as_xyz
x,y,z
x-y,x,z
-y,x-y,z
-x,-y,z
-x+y,-x,z
y,-x+y,z
-y,-x,-z
x-y,-y,-z
x,x-y,-z
y,x,-z
-x+y,y,-z
-x,-x+y,-z
-x,-y,-z
-x+y,-x,-z
y,-x+y,-z
x,y,-z
x-y,x,-z
-y,x-y,-z
y,x,z
-x+y,y,z
-x,-x+y,z
-y,-x,z
x-y,-y,z
x,x-y,z

loop_
_atom_site_label
_atom_site_type_symbol
_atom_site_fract_x
_atom_site_fract_y
_atom_site_fract_z
_atom_site_occupancy
_atom_site_U_iso_or_equiv
B1 B 0.3333 0.6667 0.5 1 0.0
Ti1 Ti 0 0 0 0.5 0.0
Mo1 Mo 0 0 0 0.5 0.0
